data_7217668
loop_
_publ_author_name
'Safin, Damir A.'
'Bolte, Michael'
'Garcia, Yann'

_publ_section_title
;
 Solid-state photochromism and thermochromism of N-salicylidene pyrene
 derivatives
;
_journal_issue 37
_journal_name_full CrystEngComm
_journal_page_first 8786
_journal_paper_doi 10.1039/C4CE01325E
_journal_volume 16
_journal_year 2014
_chemical_formula_moiety 'C23 H13 Cl2 N O'
_chemical_formula_sum 'C23 H13 Cl2 N O'
_chemical_formula_weight 390.24
_chemical_name_systematic ?
_space_group_IT_number 2
_symmetry_cell_setting triclinic
_symmetry_space_group_name_Hall '-P 1'
_symmetry_space_group_name_H-M 'P -1'
_atom_sites_solution_hydrogens geom
_atom_sites_solution_primary direct
_atom_sites_solution_secondary difmap
_audit_creation_method SHELXL-97
_cell_angle_alpha 91.615(14)
_cell_angle_beta 103.438(13)
_cell_angle_gamma 90.080(14)
_cell_formula_units_Z 2
_cell_length_a 7.8740(13)
_cell_length_b 8.3670(14)
_cell_length_c 13.195(2)
_cell_measurement_reflns_used 9572
_cell_measurement_temperature 173(2)
_cell_measurement_theta_max 26.035
_cell_measurement_theta_min 3.4
_cell_volume 845.1(2)
_computing_cell_refinement 'X-Area (Stoe & Cie, 2001)'
_computing_data_collection 'X-Area (Stoe & Cie, 2001)'
_computing_data_reduction 'X-Area (Stoe & Cie, 2001)'
_computing_molecular_graphics 'XP in SHELXTL-Plus (Sheldrick, 1991)'
_computing_publication_material SHELXL97
_computing_structure_refinement 'SHELXL97 (Sheldrick, 2008) '
_computing_structure_solution 'SHELXS97 (Sheldrick, 2008) '
_diffrn_ambient_temperature 173(2)
_diffrn_measured_fraction_theta_full 0.993
_diffrn_measured_fraction_theta_max 0.988
_diffrn_measurement_device_type 'STOE IPDS II two-circle-diffractometer'
_diffrn_measurement_method \w
_diffrn_radiation_monochromator 'Genix 3D multilayer optics'
_diffrn_radiation_source 'Genix 3D I\mS microfocus X-ray source'
_diffrn_radiation_type MoK\a
_diffrn_radiation_wavelength 0.71073
_diffrn_reflns_av_R_equivalents 0.0948
_diffrn_reflns_av_sigmaI/netI 0.0682
_diffrn_reflns_limit_h_max 9
_diffrn_reflns_limit_h_min -9
_diffrn_reflns_limit_k_max 9
_diffrn_reflns_limit_k_min -10
_diffrn_reflns_limit_l_max 16
_diffrn_reflns_limit_l_min -15
_diffrn_reflns_number 8702
_diffrn_reflns_theta_full 25.00
_diffrn_reflns_theta_max 25.64
_diffrn_reflns_theta_min 3.40
_diffrn_standards_number 0
_exptl_absorpt_coefficient_mu 0.398
_exptl_absorpt_correction_T_max 0.9843
_exptl_absorpt_correction_T_min 0.8444
_exptl_absorpt_correction_type multi-scan
_exptl_absorpt_process_details 'X-Area (Stoe & Cie, 2001)'
_exptl_crystal_colour red
_exptl_crystal_density_diffrn 1.534
_exptl_crystal_density_method 'not measured'
_exptl_crystal_description plate
_exptl_crystal_F_000 400
_exptl_crystal_size_max 0.44
_exptl_crystal_size_mid 0.16
_exptl_crystal_size_min 0.04
_refine_diff_density_max 0.349
_refine_diff_density_min -0.276
_refine_diff_density_rms 0.075
_refine_ls_extinction_method none
_refine_ls_goodness_of_fit_ref 1.048
_refine_ls_hydrogen_treatment mixed
_refine_ls_matrix_type full
_refine_ls_number_parameters 248
_refine_ls_number_reflns 3157
_refine_ls_number_restraints 0
_refine_ls_restrained_S_all 1.048
_refine_ls_R_factor_all 0.0613
_refine_ls_R_factor_gt 0.0476
_refine_ls_shift/su_max 0.000
_refine_ls_shift/su_mean 0.000
_refine_ls_structure_factor_coef Fsqd
_refine_ls_weighting_details 'calc w=1/[\s^2^(Fo^2^)+(0.0731P)^2^+0.0000P] where P=(Fo^2^+2Fc^2^)/3'
_refine_ls_weighting_scheme calc
_refine_ls_wR_factor_gt 0.1187
_refine_ls_wR_factor_ref 0.1249
_reflns_number_gt 2582
_reflns_number_total 3157
_reflns_threshold_expression I>2\s(I)
_cod_data_source_file c4ce01325e2.cif
_cod_data_source_block 1
_cod_depositor_comments
;
The following automatic conversions were performed:

'_symmetry_cell_setting' value 'Triclinic' changed to 'triclinic'
according to
/usr/data/users/saulius/crontab/automatic-downloads/rss-feeds/RSC/lib/dictionaries/cif_core.dic
dictionary named 'cif_core.dic' version 2.4.2 from 2011-04-26.

Automatic conversion script
Id: cif_fix_values 2281 2013-09-26 08:29:07Z andrius 

 Adding full bibliography for 7217666--7217670.cif.
;
_cod_original_sg_symbol_H-M P-1
_cod_database_code 7217668

loop_
_symmetry_equiv_pos_as_xyz
'x, y, z'
'-x, -y, -z'

loop_
_atom_site_label
_atom_site_type_symbol
_atom_site_fract_x
_atom_site_fract_y
_atom_site_fract_z
_atom_site_U_iso_or_equiv
_atom_site_adp_type
_atom_site_occupancy
_atom_site_symmetry_multiplicity
_atom_site_calc_flag
_atom_site_refinement_flags
Cl1 Cl -0.32777(6) 0.50936(8) 0.12730(5) 0.03000(19) Uani 1 1 d .
Cl2 Cl 0.11844(7) 0.83877(7) -0.04104(4) 0.02875(18) Uani 1 1 d .
O1 O -0.0135(2) 0.4187(2) 0.28159(13) 0.0260(4) Uani 1 1 d .
H1O H 0.088(4) 0.399(4) 0.316(3) 0.038(8) Uiso 1 1 d .
N1 N 0.3193(2) 0.4041(2) 0.35386(14) 0.0194(4) Uani 1 1 d .
C1 C 0.3409(3) 0.5013(3) 0.28431(17) 0.0202(5) Uani 1 1 d .
H1 H 0.4556 0.5345 0.2825 0.024 Uiso 1 1 calc R
C2 C 0.4618(3) 0.3295(3) 0.42038(16) 0.0183(4) Uani 1 1 d .
C3 C 0.4337(3) 0.2665(3) 0.51330(16) 0.0180(4) Uani 1 1 d .
C4 C 0.2779(3) 0.2973(3) 0.54912(17) 0.0203(5) Uani 1 1 d .
H4 H 0.1898 0.3629 0.5097 0.024 Uiso 1 1 calc R
C5 C 0.2546(3) 0.2343(3) 0.63832(17) 0.0223(5) Uani 1 1 d .
H5 H 0.1517 0.2597 0.6612 0.027 Uiso 1 1 calc R
C6 C 0.3802(3) 0.1305(3) 0.69935(17) 0.0217(5) Uani 1 1 d .
C7 C 0.3544(3) 0.0572(3) 0.78874(19) 0.0277(5) Uani 1 1 d .
H7 H 0.2495 0.0759 0.8109 0.033 Uiso 1 1 calc R
C8 C 0.4800(3) -0.0427(3) 0.84544(19) 0.0315(6) Uani 1 1 d .
H8 H 0.4596 -0.0928 0.9052 0.038 Uiso 1 1 calc R
C9 C 0.6345(3) -0.0694(3) 0.81541(18) 0.0284(5) Uani 1 1 d .
H9 H 0.7197 -0.1373 0.8552 0.034 Uiso 1 1 calc R
C10 C 0.6674(3) 0.0021(3) 0.72693(17) 0.0208(5) Uani 1 1 d .
C11 C 0.8290(3) -0.0214(3) 0.69554(18) 0.0238(5) Uani 1 1 d .
H11 H 0.9171 -0.0865 0.7353 0.029 Uiso 1 1 calc R
C12 C 0.8557(3) 0.0492(3) 0.60936(18) 0.0221(5) Uani 1 1 d .
H12 H 0.9636 0.0327 0.5902 0.027 Uiso 1 1 calc R
C13 C 0.7279(3) 0.1472(3) 0.54656(17) 0.0193(4) Uani 1 1 d .
C14 C 0.7519(3) 0.2184(3) 0.45607(18) 0.0213(5) Uani 1 1 d .
H14 H 0.8607 0.2065 0.4373 0.026 Uiso 1 1 calc R
C15 C 0.6224(3) 0.3051(3) 0.39362(17) 0.0207(5) Uani 1 1 d .
H15 H 0.6418 0.3490 0.3316 0.025 Uiso 1 1 calc R
C16 C 0.5381(3) 0.1010(3) 0.66729(17) 0.0195(5) Uani 1 1 d .
C17 C 0.5655(2) 0.1728(3) 0.57547(16) 0.0171(4) Uani 1 1 d .
C21 C 0.1924(3) 0.5616(3) 0.20824(17) 0.0200(5) Uani 1 1 d .
C22 C 0.0198(3) 0.5150(3) 0.20934(17) 0.0198(4) Uani 1 1 d .
C23 C -0.1164(3) 0.5708(3) 0.13153(17) 0.0215(5) Uani 1 1 d .
C24 C -0.0879(3) 0.6712(3) 0.05569(17) 0.0233(5) Uani 1 1 d .
H24 H -0.1830 0.7083 0.0037 0.028 Uiso 1 1 calc R
C25 C 0.0825(3) 0.7169(3) 0.05672(17) 0.0205(5) Uani 1 1 d .
C26 C 0.2207(3) 0.6636(3) 0.13106(17) 0.0205(5) Uani 1 1 d .
H26 H 0.3362 0.6958 0.1304 0.025 Uiso 1 1 calc R

loop_
_atom_site_aniso_label
_atom_site_aniso_U_11
_atom_site_aniso_U_22
_atom_site_aniso_U_33
_atom_site_aniso_U_23
_atom_site_aniso_U_13
_atom_site_aniso_U_12
Cl1 0.0172(3) 0.0418(4) 0.0310(3) 0.0025(3) 0.0052(2) 0.0010(2)
Cl2 0.0335(3) 0.0314(3) 0.0226(3) 0.0111(2) 0.0077(2) 0.0051(2)
O1 0.0217(8) 0.0321(10) 0.0247(8) 0.0092(7) 0.0054(7) 0.0006(7)
N1 0.0214(8) 0.0178(10) 0.0182(9) 0.0002(7) 0.0029(7) 0.0012(7)
C1 0.0210(10) 0.0187(11) 0.0201(11) -0.0015(9) 0.0035(8) -0.0002(8)
C2 0.0187(9) 0.0163(11) 0.0185(10) -0.0004(8) 0.0013(8) -0.0008(8)
C3 0.0200(9) 0.0160(11) 0.0178(10) -0.0020(8) 0.0042(8) -0.0022(8)
C4 0.0172(9) 0.0196(12) 0.0232(11) -0.0025(9) 0.0030(8) -0.0005(8)
C5 0.0190(10) 0.0251(12) 0.0233(11) -0.0035(9) 0.0066(8) -0.0024(9)
C6 0.0236(10) 0.0214(12) 0.0200(11) -0.0043(9) 0.0057(8) -0.0046(9)
C7 0.0316(11) 0.0295(13) 0.0238(12) 0.0006(10) 0.0099(9) -0.0050(10)
C8 0.0401(13) 0.0351(15) 0.0202(12) 0.0081(10) 0.0081(10) -0.0059(11)
C9 0.0325(12) 0.0256(13) 0.0239(12) 0.0060(10) -0.0008(9) -0.0018(10)
C10 0.0263(10) 0.0161(11) 0.0177(10) 0.0005(9) 0.0007(8) -0.0031(9)
C11 0.0244(11) 0.0177(12) 0.0256(11) 0.0010(9) -0.0018(9) 0.0025(9)
C12 0.0187(10) 0.0199(12) 0.0269(12) -0.0023(9) 0.0039(8) 0.0001(8)
C13 0.0172(9) 0.0164(11) 0.0233(11) -0.0028(9) 0.0030(8) -0.0014(8)
C14 0.0187(9) 0.0207(12) 0.0255(11) -0.0007(9) 0.0073(8) 0.0007(8)
C15 0.0223(10) 0.0204(12) 0.0203(11) 0.0031(9) 0.0065(8) -0.0010(9)
C16 0.0236(10) 0.0152(11) 0.0191(10) -0.0014(8) 0.0039(8) -0.0049(8)
C17 0.0173(9) 0.0147(11) 0.0180(10) -0.0020(8) 0.0014(8) -0.0025(8)
C21 0.0218(10) 0.0180(11) 0.0198(11) -0.0025(9) 0.0044(8) 0.0006(8)
C22 0.0214(10) 0.0195(11) 0.0189(10) -0.0006(9) 0.0056(8) 0.0023(8)
C23 0.0185(10) 0.0250(12) 0.0209(11) -0.0021(9) 0.0047(8) 0.0007(9)
C24 0.0237(10) 0.0270(13) 0.0179(11) 0.0016(9) 0.0020(8) 0.0080(9)
C25 0.0279(10) 0.0185(11) 0.0157(10) 0.0026(8) 0.0059(8) 0.0044(9)
C26 0.0216(10) 0.0195(11) 0.0213(11) -0.0010(9) 0.0067(8) 0.0004(9)

loop_
_atom_type_symbol
_atom_type_description
_atom_type_scat_dispersion_real
_atom_type_scat_dispersion_imag
_atom_type_scat_source
C C 0.0033 0.0016 'International Tables Vol C Tables 4.2.6.8 and 6.1.1.4'
H H 0.0000 0.0000 'International Tables Vol C Tables 4.2.6.8 and 6.1.1.4'
Cl Cl 0.1484 0.1585 'International Tables Vol C Tables 4.2.6.8 and 6.1.1.4'
N N 0.0061 0.0033 'International Tables Vol C Tables 4.2.6.8 and 6.1.1.4'
O O 0.0106 0.0060 'International Tables Vol C Tables 4.2.6.8 and 6.1.1.4'

loop_
_geom_angle_atom_site_label_1
_geom_angle_atom_site_label_2
_geom_angle_atom_site_label_3
_geom_angle
C22 O1 H1O 101(2)
C1 N1 C2 121.82(18)
N1 C1 C21 120.99(19)
N1 C1 H1 119.5
C21 C1 H1 119.5
C15 C2 C3 119.7(2)
C15 C2 N1 122.71(19)
C3 C2 N1 117.38(17)
C2 C3 C17 119.17(18)
C2 C3 C4 122.5(2)
C17 C3 C4 118.3(2)
C5 C4 C3 121.0(2)
C5 C4 H4 119.5
C3 C4 H4 119.5
C4 C5 C6 122.05(19)
C4 C5 H5 119.0
C6 C5 H5 119.0
C7 C6 C16 118.8(2)
C7 C6 C5 123.0(2)
C16 C6 C5 118.3(2)
C8 C7 C6 120.9(2)
C8 C7 H7 119.5
C6 C7 H7 119.5
C9 C8 C7 120.4(2)
C9 C8 H8 119.8
C7 C8 H8 119.8
C8 C9 C10 120.9(2)
C8 C9 H9 119.5
C10 C9 H9 119.5
C9 C10 C16 119.0(2)
C9 C10 C11 121.9(2)
C16 C10 C11 119.2(2)
C12 C11 C10 120.2(2)
C12 C11 H11 119.9
C10 C11 H11 119.9
C11 C12 C13 122.30(19)
C11 C12 H12 118.8
C13 C12 H12 118.8
C14 C13 C12 123.06(18)
C14 C13 C17 118.0(2)
C12 C13 C17 119.0(2)
C15 C14 C13 121.81(18)
C15 C14 H14 119.1
C13 C14 H14 119.1
C14 C15 C2 120.8(2)
C14 C15 H15 119.6
C2 C15 H15 119.6
C10 C16 C6 120.0(2)
C10 C16 C17 120.51(18)
C6 C16 C17 119.5(2)
C3 C17 C16 120.65(18)
C3 C17 C13 120.5(2)
C16 C17 C13 118.9(2)
C26 C21 C22 119.6(2)
C26 C21 C1 119.59(19)
C22 C21 C1 120.8(2)
O1 C22 C23 120.18(19)
O1 C22 C21 121.7(2)
C23 C22 C21 118.1(2)
C24 C23 C22 122.09(19)
C24 C23 Cl1 118.63(17)
C22 C23 Cl1 119.26(17)
C23 C24 C25 118.9(2)
C23 C24 H24 120.6
C25 C24 H24 120.6
C26 C25 C24 121.1(2)
C26 C25 Cl2 120.15(17)
C24 C25 Cl2 118.75(18)
C25 C26 C21 120.25(19)
C25 C26 H26 119.9
C21 C26 H26 119.9

loop_
_geom_bond_atom_site_label_1
_geom_bond_atom_site_label_2
_geom_bond_distance
Cl1 C23 1.729(2)
Cl2 C25 1.740(2)
O1 C22 1.337(3)
O1 H1O 0.84(4)
N1 C1 1.284(3)
N1 C2 1.412(3)
C1 C21 1.454(3)
C1 H1 0.9500
C2 C15 1.403(3)
C2 C3 1.412(3)
C3 C17 1.417(3)
C3 C4 1.434(3)
C4 C5 1.353(3)
C4 H4 0.9500
C5 C6 1.433(3)
C5 H5 0.9500
C6 C7 1.400(3)
C6 C16 1.423(3)
C7 C8 1.389(4)
C7 H7 0.9500
C8 C9 1.381(3)
C8 H8 0.9500
C9 C10 1.403(3)
C9 H9 0.9500
C10 C16 1.416(3)
C10 C11 1.439(3)
C11 C12 1.355(3)
C11 H11 0.9500
C12 C13 1.423(3)
C12 H12 0.9500
C13 C14 1.400(3)
C13 C17 1.432(3)
C14 C15 1.375(3)
C14 H14 0.9500
C15 H15 0.9500
C16 C17 1.427(3)
C21 C26 1.403(3)
C21 C22 1.417(3)
C22 C23 1.393(3)
C23 C24 1.381(3)
C24 C25 1.392(3)
C24 H24 0.9500
C25 C26 1.369(3)
C26 H26 0.9500

loop_
_geom_hbond_atom_site_label_D
_geom_hbond_atom_site_label_H
_geom_hbond_atom_site_label_A
_geom_hbond_distance_DH
_geom_hbond_distance_HA
_geom_hbond_distance_DA
_geom_hbond_angle_DHA
O1 H1O N1 0.84(4) 1.77(3) 2.577(2) 159(3)

loop_
_geom_torsion_atom_site_label_1
_geom_torsion_atom_site_label_2
_geom_torsion_atom_site_label_3
_geom_torsion_atom_site_label_4
_geom_torsion
C2 N1 C1 C21 172.35(18)
C1 N1 C2 C15 -24.6(3)
C1 N1 C2 C3 160.59(19)
C15 C2 C3 C17 -3.1(3)
N1 C2 C3 C17 171.87(18)
C15 C2 C3 C4 175.2(2)
N1 C2 C3 C4 -9.9(3)
C2 C3 C4 C5 179.6(2)
C17 C3 C4 C5 -2.1(3)
C3 C4 C5 C6 -2.0(3)
C4 C5 C6 C7 -176.4(2)
C4 C5 C6 C16 3.6(3)
C16 C6 C7 C8 0.0(3)
C5 C6 C7 C8 180.0(2)
C6 C7 C8 C9 1.0(4)
C7 C8 C9 C10 -0.5(4)
C8 C9 C10 C16 -1.0(3)
C8 C9 C10 C11 178.6(2)
C9 C10 C11 C12 179.7(2)
C16 C10 C11 C12 -0.7(3)
C10 C11 C12 C13 -0.3(3)
C11 C12 C13 C14 -178.6(2)
C11 C12 C13 C17 0.2(3)
C12 C13 C14 C15 176.2(2)
C17 C13 C14 C15 -2.7(3)
C13 C14 C15 C2 2.0(3)
C3 C2 C15 C14 1.0(3)
N1 C2 C15 C14 -173.67(19)
C9 C10 C16 C6 2.0(3)
C11 C10 C16 C6 -177.62(19)
C9 C10 C16 C17 -178.57(19)
C11 C10 C16 C17 1.8(3)
C7 C6 C16 C10 -1.5(3)
C5 C6 C16 C10 178.5(2)
C7 C6 C16 C17 179.0(2)
C5 C6 C16 C17 -0.9(3)
C2 C3 C17 C16 -177.03(18)
C4 C3 C17 C16 4.7(3)
C2 C3 C17 C13 2.3(3)
C4 C3 C17 C13 -175.99(18)
C10 C16 C17 C3 177.41(18)
C6 C16 C17 C3 -3.1(3)
C10 C16 C17 C13 -1.9(3)
C6 C16 C17 C13 177.51(19)
C14 C13 C17 C3 0.5(3)
C12 C13 C17 C3 -178.44(19)
C14 C13 C17 C16 179.84(19)
C12 C13 C17 C16 0.9(3)
N1 C1 C21 C26 -177.88(19)
N1 C1 C21 C22 0.3(3)
C26 C21 C22 O1 -179.69(19)
C1 C21 C22 O1 2.1(3)
C26 C21 C22 C23 1.1(3)
C1 C21 C22 C23 -177.07(19)
O1 C22 C23 C24 179.7(2)
C21 C22 C23 C24 -1.1(3)
O1 C22 C23 Cl1 -1.9(3)
C21 C22 C23 Cl1 177.26(16)
C22 C23 C24 C25 0.5(3)
Cl1 C23 C24 C25 -177.95(16)
C23 C24 C25 C26 0.2(3)
C23 C24 C25 Cl2 178.24(16)
C24 C25 C26 C21 -0.2(3)
Cl2 C25 C26 C21 -178.19(16)
C22 C21 C26 C25 -0.5(3)
C1 C21 C26 C25 177.74(18)
